data_4515469
loop_
_publ_author_name
'Featherston, Aaron L.'
'Shugrue, Christopher R.'
'Mercado, Brandon Q.'
'Miller, Scott J.'

_publ_section_title
;
 Phosphothreonine (pThr)-Based Multifunctional Peptide Catalysis for
 Asymmetric Baeyer-Villiger Oxidations of Cyclobutanones.
;
_journal_issue 1
_journal_name_full 'ACS catalysis'
_journal_page_first 242
_journal_page_last 252
_journal_paper_doi 10.1021/acscatal.8b04132
_journal_volume 9
_journal_year 2019
_chemical_absolute_configuration unk
_chemical_formula_moiety 'C17 H14 Br N O4'
_chemical_formula_sum 'C17 H14 Br N O4'
_chemical_formula_weight 376.20
_space_group_crystal_system monoclinic
_space_group_IT_number 5
_space_group_name_Hall 'I 2y'
_space_group_name_H-M_alt 'I 1 2 1'
_atom_sites_solution_hydrogens geom
_atom_sites_solution_primary SHELXT
_atom_sites_solution_secondary difmap
_audit_creation_method SHELXL-2014/7
_cell_angle_alpha 90
_cell_angle_beta 93.045(3)
_cell_angle_gamma 90
_cell_formula_units_Z 4
_cell_length_a 22.7393(8)
_cell_length_b 5.21210(10)
_cell_length_c 14.2943(4)
_cell_measurement_reflns_used 14935
_cell_measurement_temperature 93(2)
_cell_measurement_theta_max 66.6460
_cell_measurement_theta_min 3.4940
_cell_volume 1691.76(8)
_computing_cell_refinement 'CrysAlisPro 1.171.39.16b (Rigaku OD, 2015)'
_computing_data_collection 'CrysAlisPro 1.171.39.16b (Rigaku OD, 2015)'
_computing_data_reduction 'CrysAlisPro 1.171.39.16b (Rigaku OD, 2015)'
_computing_molecular_graphics 'Olex2 (Dolomanov et al., 2009)'
_computing_publication_material 'CIFTAB-2014/2 (Sheldrick, 2014)'
_computing_structure_refinement 'SHELXL-2014/7 (Sheldrick, 2014)'
_computing_structure_solution 'SHELXT-2014/5 (Sheldrick, 2014)'
_diffrn_ambient_temperature 93(2)
_diffrn_detector_area_resol_mean 22.2
_diffrn_measured_fraction_theta_full 1.000
_diffrn_measured_fraction_theta_max 1.000
_diffrn_measurement_device_type 'Rigaku Saturn 944+ CCD'
_diffrn_measurement_method \w
_diffrn_radiation_type CuK\a
_diffrn_radiation_wavelength 1.54184
_diffrn_reflns_av_R_equivalents 0.0765
_diffrn_reflns_av_unetI/netI 0.0287
_diffrn_reflns_Laue_measured_fraction_full 1.000
_diffrn_reflns_Laue_measured_fraction_max 1.000
_diffrn_reflns_limit_h_max 27
_diffrn_reflns_limit_h_min -27
_diffrn_reflns_limit_k_max 6
_diffrn_reflns_limit_k_min -6
_diffrn_reflns_limit_l_max 16
_diffrn_reflns_limit_l_min -17
_diffrn_reflns_number 28915
_diffrn_reflns_point_group_measured_fraction_full 1.000
_diffrn_reflns_point_group_measured_fraction_max 1.000
_diffrn_reflns_theta_full 66.592
_diffrn_reflns_theta_max 66.592
_diffrn_reflns_theta_min 3.569
_diffrn_source 'microfocus rotating anode'
_exptl_absorpt_coefficient_mu 3.482
_exptl_absorpt_correction_T_max 1.00000
_exptl_absorpt_correction_T_min 0.65505
_exptl_absorpt_correction_type multi-scan
_exptl_absorpt_process_details
; 
CrysAlisPro 1.171.39.16b (Rigaku Oxford Diffraction, 2015) 
Empirical absorption correction using spherical harmonics, 
 implemented in SCALE3 ABSPACK scaling algorithm. 
;
_exptl_crystal_colour Colorless
_exptl_crystal_density_diffrn 1.477
_exptl_crystal_description Plate
_exptl_crystal_F_000 760
_exptl_crystal_size_max 0.080
_exptl_crystal_size_mid 0.080
_exptl_crystal_size_min 0.020
_refine_diff_density_max 0.939
_refine_diff_density_min -0.944
_refine_diff_density_rms 0.064
_refine_ls_abs_structure_details
; 
 Flack x determined using 1201 quotients [(I+)-(I-)]/[(I+)+(I-)] 
 (Parsons, Flack and Wagner, Acta Cryst. B69 (2013) 249-259). 
;
_refine_ls_abs_structure_Flack -0.125(16)
_refine_ls_extinction_method none
_refine_ls_goodness_of_fit_ref 1.040
_refine_ls_hydrogen_treatment constr
_refine_ls_matrix_type full
_refine_ls_number_parameters 208
_refine_ls_number_reflns 2985
_refine_ls_number_restraints 1
_refine_ls_restrained_S_all 1.040
_refine_ls_R_factor_all 0.0393
_refine_ls_R_factor_gt 0.0375
_refine_ls_shift/su_max 0.003
_refine_ls_shift/su_mean 0.000
_refine_ls_structure_factor_coef Fsqd
_refine_ls_weighting_details 'w=1/[\s^2^(Fo^2^)+(0.0534P)^2^+3.1917P] where P=(Fo^2^+2Fc^2^)/3'
_refine_ls_weighting_scheme calc
_refine_ls_wR_factor_gt 0.0952
_refine_ls_wR_factor_ref 0.0969
_reflns_Friedel_coverage 0.784
_reflns_Friedel_fraction_full 1.000
_reflns_Friedel_fraction_max 1.000
_reflns_number_gt 2858
_reflns_number_total 2985
_reflns_threshold_expression 'I > 2\s(I)'
_cod_data_source_file cs8b04132_si_005.cif
_cod_data_source_block 007b-18036
_cod_original_sg_symbol_H-M 'I 2'
_cod_database_code 4515469
_shelx_shelxl_version_number 2014/7
_shelx_space_group_comment
; 
The symmetry employed for this shelxl refinement is uniquely defined 
by the following loop, which should always be used as a source of 
symmetry information in preference to the above space-group names. 
They are only intended as comments. 
;
_shelx_estimated_absorpt_t_min 0.768
_shelx_estimated_absorpt_t_max 0.934

loop_
_space_group_symop_operation_xyz
'x, y, z'
'-x, y, -z'
'x+1/2, y+1/2, z+1/2'
'-x+1/2, y+1/2, -z+1/2'

loop_
_atom_site_label
_atom_site_type_symbol
_atom_site_fract_x
_atom_site_fract_y
_atom_site_fract_z
_atom_site_U_iso_or_equiv
_atom_site_adp_type
_atom_site_occupancy
_atom_site_site_symmetry_order
_atom_site_calc_flag
_atom_site_refinement_flags_posn
_atom_site_refinement_flags_adp
Br1 Br 0.69148(3) 0.76956(12) 0.05329(3) 0.0470(2) Uani 1 1 d . .
O1 O 0.62393(13) 0.2260(7) 0.5765(2) 0.0271(8) Uani 1 1 d . .
O2 O 0.68386(15) 0.5533(7) 0.5385(2) 0.0296(8) Uani 1 1 d . .
O3 O 0.49860(15) 0.9259(7) 0.7055(3) 0.0333(8) Uani 1 1 d . .
O4 O 0.44396(16) 0.8433(8) 0.5752(3) 0.0417(10) Uani 1 1 d . .
N1 N 0.63188(17) 0.3108(9) 0.4268(3) 0.0279(10) Uani 1 1 d . .
H1 H 0.6084 0.1768 0.4220 0.033 Uiso 1 1 calc R U
C1 C 0.64320(18) 0.2503(13) 0.6717(3) 0.0245(9) Uani 1 1 d . .
C2 C 0.6844(2) 0.0733(10) 0.7055(3) 0.0274(10) Uani 1 1 d . .
H2 H 0.7000 -0.0508 0.6650 0.033 Uiso 1 1 calc R U
C3 C 0.7023(2) 0.0805(11) 0.7999(4) 0.0298(11) Uani 1 1 d . .
H3 H 0.7307 -0.0390 0.8244 0.036 Uiso 1 1 calc R U
C4 C 0.67919(18) 0.2598(14) 0.8575(3) 0.0291(9) Uani 1 1 d . .
H4 H 0.6910 0.2628 0.9222 0.035 Uiso 1 1 calc R U
C5 C 0.6383(2) 0.4379(10) 0.8214(3) 0.0300(11) Uani 1 1 d . .
H5 H 0.6233 0.5640 0.8617 0.036 Uiso 1 1 calc R U
C6 C 0.6189(2) 0.4347(10) 0.7269(3) 0.0274(11) Uani 1 1 d . .
C7 C 0.5771(2) 0.6352(10) 0.6859(3) 0.0292(11) Uani 1 1 d . .
H7 H 0.6000 0.7505 0.6453 0.035 Uiso 1 1 calc R U
C8 C 0.5224(2) 0.5456(11) 0.6281(4) 0.0357(12) Uani 1 1 d . .
H8A H 0.5320 0.5002 0.5633 0.043 Uiso 1 1 calc R U
H8B H 0.5037 0.3965 0.6575 0.043 Uiso 1 1 calc R U
C9 C 0.48362(19) 0.7803(14) 0.6297(3) 0.0310(10) Uani 1 1 d . .
C10 C 0.5484(2) 0.8022(13) 0.7580(3) 0.0342(12) Uani 1 1 d . .
H10A H 0.5344 0.6964 0.8099 0.041 Uiso 1 1 calc R U
H10B H 0.5765 0.9320 0.7842 0.041 Uiso 1 1 calc R U
C11 C 0.6505(2) 0.3840(10) 0.5157(3) 0.0267(10) Uani 1 1 d . .
C12 C 0.6465(2) 0.4275(10) 0.3434(3) 0.0258(10) Uani 1 1 d . .
C13 C 0.6243(2) 0.3155(11) 0.2597(3) 0.0310(12) Uani 1 1 d . .
H13 H 0.5999 0.1677 0.2622 0.037 Uiso 1 1 calc R U
C14 C 0.6370(3) 0.4153(12) 0.1744(4) 0.0367(12) Uani 1 1 d . .
H14 H 0.6220 0.3363 0.1181 0.044 Uiso 1 1 calc R U
C15 C 0.6716(2) 0.6305(11) 0.1710(4) 0.0325(11) Uani 1 1 d . .
C16 C 0.6935(2) 0.7504(14) 0.2524(3) 0.0325(10) Uani 1 1 d . .
H16 H 0.7169 0.9009 0.2489 0.039 Uiso 1 1 calc R U
C17 C 0.6810(2) 0.6488(11) 0.3383(4) 0.0297(11) Uani 1 1 d . .
H17 H 0.6959 0.7296 0.3943 0.036 Uiso 1 1 calc R U

loop_
_atom_site_aniso_label
_atom_site_aniso_U_11
_atom_site_aniso_U_22
_atom_site_aniso_U_33
_atom_site_aniso_U_23
_atom_site_aniso_U_13
_atom_site_aniso_U_12
Br1 0.0672(4) 0.0491(3) 0.0245(3) 0.0026(3) 0.0015(2) -0.0124(4)
O1 0.0243(15) 0.035(2) 0.0212(15) 0.0008(15) -0.0073(12) -0.0040(15)
O2 0.0285(18) 0.034(2) 0.0252(17) -0.0033(15) -0.0062(14) -0.0073(16)
O3 0.0293(18) 0.0310(19) 0.039(2) -0.0014(16) -0.0087(15) 0.0065(16)
O4 0.0323(19) 0.046(3) 0.045(2) 0.0028(17) -0.0098(17) 0.0060(16)
N1 0.0257(18) 0.033(3) 0.0237(18) -0.0044(19) -0.0070(14) -0.0076(18)
C1 0.0204(19) 0.032(2) 0.0206(19) -0.001(3) -0.0078(15) -0.004(2)
C2 0.022(2) 0.031(3) 0.028(2) -0.001(2) -0.0053(19) -0.001(2)
C3 0.021(2) 0.037(3) 0.030(3) 0.003(2) -0.0127(19) -0.001(2)
C4 0.027(2) 0.034(2) 0.025(2) 0.006(3) -0.0086(16) -0.004(3)
C5 0.032(3) 0.033(3) 0.025(2) -0.003(2) -0.006(2) 0.001(2)
C6 0.022(2) 0.033(3) 0.026(2) 0.001(2) -0.0101(19) -0.001(2)
C7 0.028(3) 0.032(3) 0.027(3) 0.000(2) -0.007(2) 0.001(2)
C8 0.033(3) 0.036(3) 0.036(3) -0.003(2) -0.014(2) 0.006(2)
C9 0.024(2) 0.034(2) 0.035(2) 0.006(3) -0.0059(18) 0.000(3)
C10 0.033(2) 0.037(3) 0.032(2) 0.001(3) -0.0081(19) 0.004(3)
C11 0.024(2) 0.034(3) 0.021(2) -0.001(2) -0.0044(18) 0.004(2)
C12 0.025(2) 0.030(3) 0.023(2) -0.0008(19) -0.0043(18) 0.001(2)
C13 0.032(2) 0.034(3) 0.027(2) -0.003(2) -0.0058(19) -0.004(2)
C14 0.046(3) 0.037(3) 0.026(3) -0.002(2) -0.006(2) -0.004(3)
C15 0.039(3) 0.035(3) 0.023(2) 0.003(2) 0.000(2) 0.002(2)
C16 0.036(2) 0.034(3) 0.027(2) -0.004(3) -0.0024(18) -0.003(3)
C17 0.029(3) 0.033(3) 0.027(2) -0.004(2) -0.002(2) -0.003(2)

loop_
_atom_type_symbol
_atom_type_description
_atom_type_scat_dispersion_real
_atom_type_scat_dispersion_imag
_atom_type_scat_source
C C 0.0181 0.0091 'International Tables Vol C Tables 4.2.6.8 and 6.1.1.4'
H H 0.0000 0.0000 'International Tables Vol C Tables 4.2.6.8 and 6.1.1.4'
Br Br -0.6763 1.2805 'International Tables Vol C Tables 4.2.6.8 and 6.1.1.4'
N N 0.0311 0.0180 'International Tables Vol C Tables 4.2.6.8 and 6.1.1.4'
O O 0.0492 0.0322 'International Tables Vol C Tables 4.2.6.8 and 6.1.1.4'

loop_
_geom_angle_atom_site_label_1
_geom_angle_atom_site_label_2
_geom_angle_atom_site_label_3
_geom_angle
C11 O1 C1 115.8(4)
C9 O3 C10 108.5(4)
C11 N1 C12 126.5(4)
C11 N1 H1 116.8
C12 N1 H1 116.8
C6 C1 C2 123.3(4)
C6 C1 O1 120.1(4)
C2 C1 O1 116.5(5)
C1 C2 C3 118.7(5)
C1 C2 H2 120.6
C3 C2 H2 120.6
C4 C3 C2 120.0(5)
C4 C3 H3 120.0
C2 C3 H3 120.0
C3 C4 C5 120.1(4)
C3 C4 H4 119.9
C5 C4 H4 119.9
C4 C5 C6 121.3(5)
C4 C5 H5 119.4
C6 C5 H5 119.4
C1 C6 C5 116.5(4)
C1 C6 C7 121.6(4)
C5 C6 C7 121.7(5)
C6 C7 C10 114.6(4)
C6 C7 C8 118.4(5)
C10 C7 C8 100.1(4)
C6 C7 H7 107.7
C10 C7 H7 107.7
C8 C7 H7 107.7
C9 C8 C7 101.7(4)
C9 C8 H8A 111.4
C7 C8 H8A 111.4
C9 C8 H8B 111.4
C7 C8 H8B 111.4
H8A C8 H8B 109.3
O4 C9 O3 120.9(6)
O4 C9 C8 129.0(6)
O3 C9 C8 110.2(4)
O3 C10 C7 104.5(4)
O3 C10 H10A 110.9
C7 C10 H10A 110.9
O3 C10 H10B 110.9
C7 C10 H10B 110.9
H10A C10 H10B 108.9
O2 C11 O1 124.5(4)
O2 C11 N1 128.1(5)
O1 C11 N1 107.3(4)
N1 C12 C17 124.3(4)
N1 C12 C13 117.1(5)
C17 C12 C13 118.6(5)
C14 C13 C12 121.1(5)
C14 C13 H13 119.4
C12 C13 H13 119.4
C13 C14 C15 119.3(5)
C13 C14 H14 120.3
C15 C14 H14 120.3
C14 C15 C16 121.3(5)
C14 C15 Br1 120.3(4)
C16 C15 Br1 118.4(4)
C17 C16 C15 119.4(6)
C17 C16 H16 120.3
C15 C16 H16 120.3
C16 C17 C12 120.3(5)
C16 C17 H17 119.8
C12 C17 H17 119.8

loop_
_geom_bond_atom_site_label_1
_geom_bond_atom_site_label_2
_geom_bond_distance
Br1 C15 1.909(5)
O1 C11 1.362(6)
O1 C1 1.413(5)
O2 C11 1.198(6)
O3 C9 1.352(7)
O3 C10 1.474(6)
O4 C9 1.205(6)
N1 C11 1.371(6)
N1 C12 1.395(7)
N1 H1 0.8800
C1 C6 1.377(8)
C1 C2 1.383(8)
C2 C3 1.388(7)
C2 H2 0.9500
C3 C4 1.369(8)
C3 H3 0.9500
C4 C5 1.393(8)
C4 H4 0.9500
C5 C6 1.399(7)
C5 H5 0.9500
C6 C7 1.510(7)
C7 C10 1.523(8)
C7 C8 1.529(7)
C7 H7 1.0000
C8 C9 1.509(8)
C8 H8A 0.9900
C8 H8B 0.9900
C10 H10A 0.9900
C10 H10B 0.9900
C12 C17 1.399(8)
C12 C13 1.401(7)
C13 C14 1.372(8)
C13 H13 0.9500
C14 C15 1.372(8)
C14 H14 0.9500
C15 C16 1.389(7)
C16 C17 1.381(7)
C16 H16 0.9500
C17 H17 0.9500

loop_
_geom_hbond_atom_site_label_D
_geom_hbond_atom_site_label_H
_geom_hbond_atom_site_label_A
_geom_hbond_distance_DH
_geom_hbond_distance_HA
_geom_hbond_distance_DA
_geom_hbond_angle_DHA
_geom_hbond_site_symmetry_A
N1 H1 O4 0.88 2.11 2.984(6) 173.7 2_646

loop_
_geom_torsion_atom_site_label_1
_geom_torsion_atom_site_label_2
_geom_torsion_atom_site_label_3
_geom_torsion_atom_site_label_4
_geom_torsion
C11 O1 C1 C6 84.9(5)
C11 O1 C1 C2 -98.4(6)
C6 C1 C2 C3 0.0(8)
O1 C1 C2 C3 -176.6(4)
C1 C2 C3 C4 0.2(8)
C2 C3 C4 C5 -1.0(8)
C3 C4 C5 C6 1.5(8)
C2 C1 C6 C5 0.4(8)
O1 C1 C6 C5 176.9(4)
C2 C1 C6 C7 175.9(5)
O1 C1 C6 C7 -7.6(8)
C4 C5 C6 C1 -1.2(8)
C4 C5 C6 C7 -176.7(5)
C1 C6 C7 C10 172.6(5)
C5 C6 C7 C10 -12.2(7)
C1 C6 C7 C8 54.8(7)
C5 C6 C7 C8 -130.0(5)
C6 C7 C8 C9 161.1(4)
C10 C7 C8 C9 35.9(5)
C10 O3 C9 O4 -179.5(5)
C10 O3 C9 C8 1.0(6)
C7 C8 C9 O4 156.3(6)
C7 C8 C9 O3 -24.3(6)
C9 O3 C10 C7 23.1(6)
C6 C7 C10 O3 -164.3(4)
C8 C7 C10 O3 -36.5(5)
C1 O1 C11 O2 -7.4(7)
C1 O1 C11 N1 172.4(4)
C12 N1 C11 O2 -2.8(9)
C12 N1 C11 O1 177.4(4)
C11 N1 C12 C17 -3.1(8)
C11 N1 C12 C13 177.8(5)
N1 C12 C13 C14 -179.2(5)
C17 C12 C13 C14 1.7(8)
C12 C13 C14 C15 -0.8(8)
C13 C14 C15 C16 -0.6(9)
C13 C14 C15 Br1 178.6(4)
C14 C15 C16 C17 1.0(8)
Br1 C15 C16 C17 -178.2(4)
C15 C16 C17 C12 -0.1(8)
N1 C12 C17 C16 179.7(5)
C13 C12 C17 C16 -1.2(8)
